data_2022300
loop_
_publ_author_name
'Wzgarda-Raj, Kinga'
'Rybarczyk-Pirek, Agnieszka Justyna'
'Wojtulewski, S\/lawomir'
'Palusiak, Marcin'

_publ_section_title
;
 Trithiocyanuric acid: novel cocrystals and analysis of its tautomeric
 forms
;
_journal_coeditor_code DG3012
_journal_issue 1
_journal_name_full 'Acta Crystallographica Section C'
_journal_page_first 49
_journal_page_last 55
_journal_paper_doi 10.1107/S2053229620016137
_journal_volume 77
_journal_year 2021
_chemical_formula_iupac '2C3 H3 N3 S3, C10 H8 N2'
_chemical_formula_moiety '2(C3 H3 N3 S3), C10 H8 N2'
_chemical_formula_sum 'C16 H14 N8 S6'
_chemical_formula_weight 510.72
_chemical_name_common
;
Trithiocyanuric acid--2,2'-bipyridine (2/1)
;
_chemical_name_systematic
;
1,3,5-Triazinane-2,4,6-trithione--2,2'-bipyridine (2/1)
;
_space_group_crystal_system monoclinic
_space_group_IT_number 15
_space_group_name_Hall '-C 2yc'
_space_group_name_H-M_alt 'C 1 2/c 1'
_atom_sites_solution_hydrogens difmap
_atom_sites_solution_primary direct
_atom_sites_solution_secondary direct
_audit_creation_method SHELXL-2018/3
_cell_angle_alpha 90
_cell_angle_beta 94.145(3)
_cell_angle_gamma 90
_cell_formula_units_Z 4
_cell_length_a 12.3039(4)
_cell_length_b 6.4431(2)
_cell_length_c 25.9547(7)
_cell_measurement_reflns_used 4125
_cell_measurement_temperature 100(2)
_cell_measurement_theta_max 76.3570
_cell_measurement_theta_min 3.4220
_cell_volume 2052.18(11)
_computing_cell_refinement
;
CrysAlis PRO (Rigaku OD, 2015)
;
_computing_data_collection
;
CrysAlis PRO (Rigaku OD, 2015)
;
_computing_data_reduction
;
CrysAlis PRO (Rigaku OD, 2015)
;
_computing_molecular_graphics
;
ORTEP-3 for Windows (Farrugia, 2012)
;
_computing_publication_material
;
WinGX (Farrugia, 2012)
;
_computing_structure_refinement
;
SHELXL2018 (Sheldrick, 2015)
;
_computing_structure_solution
;
SHELXS86 (Sheldrick, 2008)
;
_diffrn_ambient_temperature 100(2)
_diffrn_detector_area_resol_mean 10.4052
_diffrn_measured_fraction_theta_full 1.000
_diffrn_measured_fraction_theta_max 1.000
_diffrn_measurement_device_type 'Rigaku OD SuperNova Dual source diffractometer with an Atlas detector'
_diffrn_measurement_method
;
CrysAlisPro 1.171.39.15e (Rigaku Oxford Diffraction, 2015)
;
_diffrn_radiation_type CuK\a
_diffrn_radiation_wavelength 1.54184
_diffrn_reflns_av_R_equivalents 0.0544
_diffrn_reflns_av_unetI/netI 0.0341
_diffrn_reflns_limit_h_max 14
_diffrn_reflns_limit_h_min -14
_diffrn_reflns_limit_k_max 7
_diffrn_reflns_limit_k_min -7
_diffrn_reflns_limit_l_max 31
_diffrn_reflns_limit_l_min -31
_diffrn_reflns_number 7707
_diffrn_reflns_theta_full 67.684
_diffrn_reflns_theta_max 68.499
_diffrn_reflns_theta_min 3.415
_diffrn_source 'micro-focus sealed X-ray tube'
_exptl_absorpt_coefficient_mu 6.364
_exptl_absorpt_correction_T_max 1.00000
_exptl_absorpt_correction_T_min 0.54352
_exptl_absorpt_correction_type multi-scan
_exptl_absorpt_process_details
;
(CrysAlis PRO; Rigaku OD, 2015)
;
_exptl_crystal_colour yellow
_exptl_crystal_density_diffrn 1.653
_exptl_crystal_density_method 'not measured'
_exptl_crystal_description plate
_exptl_crystal_F_000 1048
_exptl_crystal_size_max 0.173
_exptl_crystal_size_mid 0.130
_exptl_crystal_size_min 0.106
_refine_diff_density_max 0.504
_refine_diff_density_min -0.401
_refine_ls_extinction_method none
_refine_ls_goodness_of_fit_ref 1.132
_refine_ls_hydrogen_treatment refxyz
_refine_ls_matrix_type full
_refine_ls_number_parameters 157
_refine_ls_number_reflns 1896
_refine_ls_number_restraints 0
_refine_ls_restrained_S_all 1.132
_refine_ls_R_factor_all 0.0484
_refine_ls_R_factor_gt 0.0438
_refine_ls_shift/su_max 0.000
_refine_ls_shift/su_mean 0.000
_refine_ls_structure_factor_coef Fsqd
_refine_ls_weighting_details 'w=1/[\s^2^(Fo^2^)+(0.0746P)^2^+2.3683P] where P=(Fo^2^+2Fc^2^)/3'
_refine_ls_weighting_scheme calc
_refine_ls_wR_factor_gt 0.1165
_refine_ls_wR_factor_ref 0.1195
_reflns_number_gt 1717
_reflns_number_total 1896
_reflns_threshold_expression 'I > 2\s(I)'
_cod_data_source_file dg3012sup1.cif
_cod_data_source_block structure_I
_cod_original_sg_symbol_H-M 'C 2/c'
_cod_database_code 2022300
_shelx_space_group_comment
;
The symmetry employed for this shelxl refinement is uniquely defined
by the following loop, which should always be used as a source of
symmetry information in preference to the above space-group names.
They are only intended as comments.
;

loop_
_space_group_symop_operation_xyz
'x, y, z'
'-x, y, -z+1/2'
'x+1/2, y+1/2, z'
'-x+1/2, y+1/2, -z+1/2'
'-x, -y, -z'
'x, -y, z-1/2'
'-x+1/2, -y+1/2, -z'
'x+1/2, -y+1/2, z-1/2'

loop_
_atom_site_type_symbol
_atom_site_label
_atom_site_fract_x
_atom_site_fract_y
_atom_site_fract_z
_atom_site_U_iso_or_equiv
_atom_site_adp_type
_atom_site_calc_flag
_atom_site_occupancy
_atom_site_disorder_assembly
_atom_site_disorder_group
S S6 0.27246(5) 0.29264(9) 0.58089(2) 0.0167(2) Uani d 1 . .
S S2 0.40455(5) -0.27434(10) 0.45165(2) 0.0155(2) Uani d 1 . .
S S4 0.50048(5) -0.35551(10) 0.65211(2) 0.0165(2) Uani d 1 . .
N N1 0.34747(16) -0.0047(3) 0.52234(8) 0.0138(4) Uani d 1 . .
N N5 0.39065(16) -0.0348(3) 0.61046(8) 0.0137(4) Uani d 1 . .
N N3 0.44939(17) -0.2819(3) 0.55350(9) 0.0149(4) Uani d 1 . .
N N11 0.37330(17) 0.8868(3) 0.20963(8) 0.0138(4) Uani d 1 . .
C C4 0.4448(2) -0.2176(4) 0.60370(10) 0.0137(5) Uani d 1 . .
C C13 0.3985(2) 0.8573(4) 0.30160(10) 0.0158(5) Uani d 1 . .
C C14 0.2870(2) 0.8606(4) 0.30514(10) 0.0160(5) Uani d 1 . .
C C12 0.44029(19) 0.8730(4) 0.25314(10) 0.0133(5) Uani d 1 . .
C C6 0.34012(19) 0.0757(4) 0.57076(9) 0.0144(5) Uani d 1 . .
C C2 0.40057(19) -0.1838(4) 0.51161(10) 0.0132(5) Uani d 1 . .
C C16 0.2656(2) 0.8822(4) 0.21372(10) 0.0153(5) Uani d 1 . .
C C15 0.2185(2) 0.8710(4) 0.26015(10) 0.0163(5) Uani d 1 . .
H H1 0.313(3) 0.061(5) 0.4986(13) 0.020 Uiso d 1 . .
H H5 0.391(3) 0.005(5) 0.6445(13) 0.020 Uiso d 1 . .
H H3 0.478(3) -0.389(6) 0.5500(13) 0.020 Uiso d 1 . .
H H13 0.453(3) 0.848(5) 0.3325(13) 0.020 Uiso d 1 . .
H H14 0.259(3) 0.848(5) 0.3368(14) 0.020 Uiso d 1 . .
H H16 0.220(3) 0.884(5) 0.1811(13) 0.020 Uiso d 1 . .
H H15 0.146(3) 0.860(5) 0.2621(13) 0.020 Uiso d 1 . .

loop_
_atom_site_aniso_label
_atom_site_aniso_U_11
_atom_site_aniso_U_22
_atom_site_aniso_U_33
_atom_site_aniso_U_12
_atom_site_aniso_U_13
_atom_site_aniso_U_23
S6 0.0166(4) 0.0142(3) 0.0191(3) 0.0052(2) 0.0001(2) -0.0011(2)
S2 0.0135(3) 0.0155(3) 0.0175(3) 0.0018(2) 0.0013(2) -0.0023(2)
S4 0.0118(3) 0.0177(4) 0.0196(3) 0.0039(2) -0.0004(2) 0.0021(2)
N1 0.0099(10) 0.0141(10) 0.0171(10) 0.0016(9) -0.0002(7) 0.0013(8)
N5 0.0089(9) 0.0139(10) 0.0183(10) 0.0015(8) 0.0002(7) -0.0007(8)
N3 0.0113(10) 0.0119(10) 0.0217(11) 0.0038(8) 0.0018(8) -0.0007(8)
N11 0.0105(10) 0.0108(10) 0.0197(10) -0.0016(8) -0.0003(8) -0.0014(7)
C4 0.0072(11) 0.0135(12) 0.0205(12) -0.0014(9) 0.0016(9) 0.0009(9)
C13 0.0150(13) 0.0133(12) 0.0189(12) -0.0027(10) 0.0007(9) 0.0004(9)
C14 0.0164(13) 0.0125(12) 0.0199(12) -0.0020(10) 0.0059(10) -0.0008(9)
C12 0.0100(13) 0.0097(11) 0.0200(12) 0.0003(9) -0.0001(9) 0.0000(9)
C6 0.0085(11) 0.0149(12) 0.0199(12) -0.0034(9) 0.0014(9) 0.0005(9)
C2 0.0051(10) 0.0132(12) 0.0218(12) -0.0038(9) 0.0036(9) -0.0006(9)
C16 0.0122(11) 0.0112(11) 0.0222(12) 0.0002(9) -0.0005(9) -0.0011(9)
C15 0.0105(12) 0.0114(12) 0.0272(13) -0.0007(9) 0.0023(9) -0.0006(9)

loop_
_atom_type_symbol
_atom_type_description
_atom_type_scat_dispersion_real
_atom_type_scat_dispersion_imag
_atom_type_scat_source
C C 0.0181 0.0091 'International Tables Vol C Tables 4.2.6.8 and 6.1.1.4'
H H 0.0000 0.0000 'International Tables Vol C Tables 4.2.6.8 and 6.1.1.4'
N N 0.0311 0.0180 'International Tables Vol C Tables 4.2.6.8 and 6.1.1.4'
S S 0.3331 0.5567 'International Tables Vol C Tables 4.2.6.8 and 6.1.1.4'

loop_
_geom_angle_atom_site_label_1
_geom_angle_atom_site_label_2
_geom_angle_atom_site_label_3
_geom_angle_site_symmetry_1
_geom_angle_site_symmetry_3
_geom_angle
_geom_angle_publ_flag
C2 N1 C6 . . 124.9(2) ?
C2 N1 H1 . . 120(2) ?
C6 N1 H1 . . 115(2) ?
C6 N5 C4 . . 123.4(2) ?
C6 N5 H5 . . 123(2) ?
C4 N5 H5 . . 113(2) ?
C2 N3 C4 . . 125.0(2) ?
C2 N3 H3 . . 120(3) ?
C4 N3 H3 . . 115(2) ?
C16 N11 C12 . . 118.7(2) ?
N5 C4 N3 . . 115.7(2) ?
N5 C4 S4 . . 123.02(19) ?
N3 C4 S4 . . 121.2(2) ?
C14 C13 C12 . . 119.4(2) ?
C14 C13 H13 . . 123.8(19) ?
C12 C13 H13 . . 116.8(19) ?
C13 C14 C15 . . 119.3(2) ?
C13 C14 H14 . . 120(2) ?
C15 C14 H14 . . 121(2) ?
N11 C12 C13 . . 121.0(2) ?
N11 C12 C12 . 2_655 117.1(3) ?
C13 C12 C12 . 2_655 121.9(3) ?
N5 C6 N1 . . 116.1(2) ?
N5 C6 S6 . . 121.78(19) ?
N1 C6 S6 . . 122.16(19) ?
N3 C2 N1 . . 114.9(2) ?
N3 C2 S2 . . 122.9(2) ?
N1 C2 S2 . . 122.24(19) ?
N11 C16 C15 . . 123.6(2) ?
N11 C16 H16 . . 116(2) ?
C15 C16 H16 . . 120(2) ?
C16 C15 C14 . . 118.0(2) ?
C16 C15 H15 . . 122(2) ?
C14 C15 H15 . . 119(2) ?

loop_
_geom_bond_atom_site_label_1
_geom_bond_atom_site_label_2
_geom_bond_site_symmetry_2
_geom_bond_distance
_geom_bond_publ_flag
S6 C6 . 1.658(3) ?
S2 C2 . 1.666(3) ?
S4 C4 . 1.647(2) ?
N1 C2 . 1.364(3) ?
N1 C6 . 1.368(3) ?
N1 H1 . 0.84(4) ?
N5 C6 . 1.365(3) ?
N5 C4 . 1.371(3) ?
N5 H5 . 0.92(3) ?
N3 C2 . 1.359(3) ?
N3 C4 . 1.372(3) ?
N3 H3 . 0.78(4) ?
N11 C16 . 1.338(3) ?
N11 C12 . 1.352(3) ?
C13 C14 . 1.382(4) ?
C13 C12 . 1.396(4) ?
C13 H13 . 1.01(3) ?
C14 C15 . 1.391(4) ?
C14 H14 . 0.92(4) ?
C12 C12 2_655 1.490(5) ?
C16 C15 . 1.376(4) ?
C16 H16 . 0.98(3) ?
C15 H15 . 0.90(4) ?

loop_
_geom_torsion_atom_site_label_1
_geom_torsion_atom_site_label_2
_geom_torsion_atom_site_label_3
_geom_torsion_atom_site_label_4
_geom_torsion_site_symmetry_1
_geom_torsion_site_symmetry_2
_geom_torsion_site_symmetry_3
_geom_torsion_site_symmetry_4
_geom_torsion
_geom_torsion_publ_flag
C6 N5 C4 N3 . . . . 2.4(4) ?
C6 N5 C4 S4 . . . . -176.98(19) ?
C2 N3 C4 N5 . . . . -3.3(4) ?
C2 N3 C4 S4 . . . . 176.1(2) ?
C12 C13 C14 C15 . . . . 2.5(4) ?
C16 N11 C12 C13 . . . . -0.9(4) ?
C16 N11 C12 C12 . . . 2_655 178.42(15) ?
C14 C13 C12 N11 . . . . -1.4(4) ?
C14 C13 C12 C12 . . . 2_655 179.26(17) ?
C4 N5 C6 N1 . . . . -1.0(4) ?
C4 N5 C6 S6 . . . . 178.18(18) ?
C2 N1 C6 N5 . . . . 0.1(4) ?
C2 N1 C6 S6 . . . . -179.03(18) ?
C4 N3 C2 N1 . . . . 2.5(4) ?
C4 N3 C2 S2 . . . . -177.37(19) ?
C6 N1 C2 N3 . . . . -0.8(4) ?
C6 N1 C2 S2 . . . . 179.05(19) ?
C12 N11 C16 C15 . . . . 2.2(4) ?
N11 C16 C15 C14 . . . . -1.1(4) ?
C13 C14 C15 C16 . . . . -1.4(4) ?

_cod_database_fobs_code 2022300
